data_7223920
loop_
_publ_author_name
'Yu, Tiantian'
'Wang, Shimin'
'Li, Xuemin'
'Gao, Xiaoli'
'Zhou, Chunlin'
'Cheng, Jiajia'
'Li, Baojun'
'Li, Jinpeng'
'Chang, Junbiao'
'Hou, Hongwei'
'Liu, Zhongyi'

_publ_section_title
;
 Roles of temperature, solvent, M/L ratios and anion in preparing
 complexes containing a Himta ligand
;
_journal_issue 8
_journal_name_full CrystEngComm
_journal_page_first 1350
_journal_paper_doi 10.1039/C5CE02277K
_journal_volume 18
_journal_year 2016
_chemical_formula_sum 'C16 H28 Co N10 O10'
_chemical_formula_weight 579.41
_chemical_name_systematic
; 
 ? 
;
_space_group_IT_number 2
_symmetry_cell_setting triclinic
_symmetry_space_group_name_Hall '-P 1'
_symmetry_space_group_name_H-M 'P -1'
_atom_sites_solution_hydrogens geom
_atom_sites_solution_primary direct
_atom_sites_solution_secondary difmap
_audit_creation_method SHELXL-97
_audit_update_record
;
2016-01-08 deposited with the CCDC.
2016-01-15 downloaded from the CCDC.
;
_cell_angle_alpha 94.47(3)
_cell_angle_beta 107.46(3)
_cell_angle_gamma 95.08(3)
_cell_formula_units_Z 1
_cell_length_a 7.7702(16)
_cell_length_b 9.0412(18)
_cell_length_c 9.2461(18)
_cell_measurement_reflns_used 2263
_cell_measurement_temperature 293(2)
_cell_measurement_theta_max 31.0825
_cell_measurement_theta_min 2.2752
_cell_volume 613.5(2)
_computing_cell_refinement 'CrystalClear (Rigaku/MSC Inc., 2006)'
_computing_data_collection 'CrystalClear (Rigaku/MSC Inc., 2006)'
_computing_data_reduction 'CrystalClear (Rigaku/MSC Inc., 2006)'
_computing_structure_refinement 'SHELXL-97 (Sheldrick, 1997)'
_computing_structure_solution 'SHELXS-97 (Sheldrick, 1990)'
_diffrn_ambient_temperature 293(2)
_diffrn_detector_area_resol_mean 28.5714
_diffrn_measured_fraction_theta_full 0.999
_diffrn_measured_fraction_theta_max 0.999
_diffrn_measurement_device_type Saturn724
_diffrn_measurement_method dtprofit.ref
_diffrn_radiation_monochromator graphite
_diffrn_radiation_source 'fine-focus sealed tube'
_diffrn_radiation_type MoK\a
_diffrn_radiation_wavelength 0.71073
_diffrn_reflns_av_R_equivalents 0.0279
_diffrn_reflns_av_sigmaI/netI 0.0321
_diffrn_reflns_limit_h_max 9
_diffrn_reflns_limit_h_min -9
_diffrn_reflns_limit_k_max 10
_diffrn_reflns_limit_k_min -10
_diffrn_reflns_limit_l_max 10
_diffrn_reflns_limit_l_min -10
_diffrn_reflns_number 5983
_diffrn_reflns_theta_full 25.00
_diffrn_reflns_theta_max 25.00
_diffrn_reflns_theta_min 2.28
_diffrn_standards_decay_% 0
_diffrn_standards_interval_count 0
_diffrn_standards_interval_time 0
_diffrn_standards_number 0
_exptl_absorpt_coefficient_mu 0.771
_exptl_absorpt_correction_T_max 0.8610
_exptl_absorpt_correction_T_min 0.8610
_exptl_absorpt_correction_type multi-scan
_exptl_crystal_colour pink
_exptl_crystal_density_diffrn 1.568
_exptl_crystal_density_method 'not measured'
_exptl_crystal_description Prism
_exptl_crystal_F_000 301
_exptl_crystal_size_max 0.20
_exptl_crystal_size_mid 0.20
_exptl_crystal_size_min 0.20
_refine_diff_density_max 0.222
_refine_diff_density_min -0.278
_refine_diff_density_rms 0.048
_refine_ls_extinction_method none
_refine_ls_goodness_of_fit_ref 1.056
_refine_ls_hydrogen_treatment mixed
_refine_ls_matrix_type full
_refine_ls_number_parameters 201
_refine_ls_number_reflns 2153
_refine_ls_number_restraints 0
_refine_ls_restrained_S_all 1.056
_refine_ls_R_factor_all 0.0422
_refine_ls_R_factor_gt 0.0370
_refine_ls_shift/su_max 0.000
_refine_ls_shift/su_mean 0.000
_refine_ls_structure_factor_coef Fsqd
_refine_ls_weighting_details 'calc w=1/[\s^2^(Fo^2^)+(0.0345P)^2^+0.3676P] where P=(Fo^2^+2Fc^2^)/3'
_refine_ls_weighting_scheme calc
_refine_ls_wR_factor_gt 0.0791
_refine_ls_wR_factor_ref 0.0820
_reflns_number_gt 1958
_reflns_number_total 2153
_reflns_threshold_expression >2sigma(I)
_cod_data_source_file c5ce02277k2.cif
_cod_data_source_block 6
_cod_depositor_comments
;
The following automatic conversions were performed:

'_exptl_absorpt_correction_type' value 'Multi-scan' changed to
'multi-scan' according to
/usr/data/users/saulius/crontab/automatic-downloads/rss-feeds/RSC/lib/dictionaries/cif_core.dic
dictionary named 'cif_core.dic' version 2.4.2 from 2011-04-26.

Automatic conversion script
Id: cif_fix_values 4268 2015-11-12 08:31:59Z antanas 

 Adding full bibliography for 7223915--7223923.cif.
;
_cod_original_sg_symbol_H-M P-1
_cod_database_code 7223920

loop_
_symmetry_equiv_pos_as_xyz
'x, y, z'
'-x, -y, -z'

loop_
_atom_site_label
_atom_site_type_symbol
_atom_site_fract_x
_atom_site_fract_y
_atom_site_fract_z
_atom_site_U_iso_or_equiv
_atom_site_adp_type
_atom_site_occupancy
_atom_site_symmetry_multiplicity
_atom_site_calc_flag
_atom_site_refinement_flags
C1 C 0.2554(4) -0.0716(3) 0.6547(3) 0.0440(7) Uani 1 1 d .
H1 H 0.1992 -0.1596 0.6743 0.062(9) Uiso 1 1 d R
C2 C 0.2238(4) -0.0205(3) 0.5157(3) 0.0482(7) Uani 1 1 d .
H2 H 0.1427 -0.0659 0.4240 0.076(11) Uiso 1 1 d R
C3 C 0.4272(4) 0.1339(3) 0.6865(3) 0.0366(6) Uani 1 1 d .
H3A H 0.5122 0.2163 0.7311 0.037(7) Uiso 1 1 d R
C4 C 0.3539(4) 0.2051(3) 0.4195(3) 0.0419(7) Uani 1 1 d .
H4A H 0.3203 0.1433 0.3226 0.052(9) Uiso 1 1 d R
H4B H 0.4805 0.2448 0.4435 0.054(9) Uiso 1 1 d R
C5 C 0.2427(3) 0.3329(3) 0.4028(3) 0.0332(6) Uani 1 1 d .
C6 C 0.1079(3) 0.3649(3) 0.2796(3) 0.0343(6) Uani 1 1 d .
H6 H 0.0589 0.2942 0.1921 0.067(10) Uiso 1 1 d R
C7 C -0.0353(3) 0.6037(3) 0.2267(3) 0.0377(6) Uani 1 1 d .
H7A H -0.0732 0.6741 0.2920 0.043(8) Uiso 1 1 d R
H7B H -0.1432 0.5481 0.1550 0.052(9) Uiso 1 1 d R
C8 C 0.0732(3) 0.6907(3) 0.1403(3) 0.0310(6) Uani 1 1 d .
Co1 Co 0.5000 0.0000 1.0000 0.02615(15) Uani 1 2 d S
H3W H 0.539(4) 0.314(3) 1.095(3) 0.050(8) Uiso 1 1 d .
H4W H 0.185(5) -0.037(4) 1.054(4) 0.070(12) Uiso 1 1 d .
H9W H 0.386(6) 0.494(5) 0.158(5) 0.099(15) Uiso 1 1 d .
H3WA H 0.656(4) 0.265(4) 0.999(4) 0.061(11) Uiso 1 1 d .
H4WA H 0.188(5) 0.093(4) 0.995(4) 0.077(12) Uiso 1 1 d .
H9WA H 0.567(7) 0.489(5) 0.296(6) 0.134(18) Uiso 1 1 d .
N1 N 0.3346(3) 0.1101(2) 0.5376(2) 0.0332(5) Uani 1 1 d .
N2 N 0.3828(3) 0.0266(2) 0.7630(2) 0.0308(5) Uani 1 1 d .
N3 N 0.0733(3) 0.5022(2) 0.3200(2) 0.0322(5) Uani 1 1 d .
N4 N 0.1803(3) 0.5559(2) 0.4608(3) 0.0408(5) Uani 1 1 d .
N5 N 0.2835(3) 0.4517(3) 0.5115(2) 0.0390(5) Uani 1 1 d .
O1 O 0.0240(3) 0.8144(2) 0.1055(3) 0.0538(6) Uani 1 1 d .
O2 O 0.1993(2) 0.6335(2) 0.1103(2) 0.0409(5) Uani 1 1 d .
O3 O 0.5959(3) 0.2283(2) 1.0464(2) 0.0399(5) Uani 1 1 d .
O4 O 0.2536(3) 0.0352(2) 1.0442(2) 0.0386(5) Uani 1 1 d .
O9 O 0.4904(4) 0.4543(3) 0.1858(3) 0.0593(6) Uani 1 1 d .

loop_
_atom_site_aniso_label
_atom_site_aniso_U_11
_atom_site_aniso_U_22
_atom_site_aniso_U_33
_atom_site_aniso_U_23
_atom_site_aniso_U_13
_atom_site_aniso_U_12
C1 0.0428(16) 0.0393(16) 0.0415(17) 0.0100(13) 0.0024(13) -0.0070(13)
C2 0.0479(17) 0.0477(17) 0.0359(17) 0.0056(13) -0.0044(13) -0.0029(14)
C3 0.0463(15) 0.0310(14) 0.0282(14) 0.0054(11) 0.0062(12) -0.0012(12)
C4 0.0578(18) 0.0467(16) 0.0296(15) 0.0166(13) 0.0192(13) 0.0188(14)
C5 0.0425(14) 0.0354(14) 0.0248(13) 0.0100(11) 0.0132(11) 0.0051(11)
C6 0.0445(15) 0.0288(13) 0.0291(15) 0.0062(11) 0.0104(12) 0.0020(11)
C7 0.0333(14) 0.0382(15) 0.0458(16) 0.0173(13) 0.0143(12) 0.0074(12)
C8 0.0287(13) 0.0322(13) 0.0301(14) 0.0101(11) 0.0048(10) 0.0024(11)
Co1 0.0296(3) 0.0251(3) 0.0268(3) 0.00860(19) 0.0109(2) 0.00659(19)
N1 0.0431(12) 0.0314(11) 0.0256(11) 0.0090(9) 0.0083(9) 0.0091(9)
N2 0.0348(11) 0.0297(11) 0.0288(12) 0.0110(9) 0.0086(9) 0.0060(9)
N3 0.0354(11) 0.0336(11) 0.0287(12) 0.0105(9) 0.0106(9) 0.0006(9)
N4 0.0482(13) 0.0376(12) 0.0365(13) 0.0044(10) 0.0127(11) 0.0057(11)
N5 0.0433(13) 0.0434(13) 0.0289(12) 0.0051(10) 0.0084(10) 0.0055(10)
O1 0.0462(12) 0.0457(12) 0.0838(16) 0.0409(11) 0.0292(11) 0.0200(9)
O2 0.0411(10) 0.0404(10) 0.0524(12) 0.0183(9) 0.0259(9) 0.0121(8)
O3 0.0571(12) 0.0278(10) 0.0437(12) 0.0058(8) 0.0291(10) 0.0032(9)
O4 0.0337(10) 0.0393(11) 0.0491(12) 0.0182(9) 0.0166(9) 0.0121(9)
O9 0.0625(15) 0.0637(15) 0.0477(14) -0.0055(11) 0.0088(11) 0.0259(12)

loop_
_atom_type_symbol
_atom_type_description
_atom_type_scat_dispersion_real
_atom_type_scat_dispersion_imag
_atom_type_scat_source
C C 0.0033 0.0016 'International Tables Vol C Tables 4.2.6.8 and 6.1.1.4'
H H 0.0000 0.0000 'International Tables Vol C Tables 4.2.6.8 and 6.1.1.4'
Co Co 0.3494 0.9721 'International Tables Vol C Tables 4.2.6.8 and 6.1.1.4'
N N 0.0061 0.0033 'International Tables Vol C Tables 4.2.6.8 and 6.1.1.4'
O O 0.0106 0.0060 'International Tables Vol C Tables 4.2.6.8 and 6.1.1.4'

loop_
_geom_angle_atom_site_label_1
_geom_angle_atom_site_label_2
_geom_angle_atom_site_label_3
_geom_angle
_geom_angle_site_symmetry_1
_geom_angle_site_symmetry_3
C2 C1 N2 109.8(2) . .
C2 C1 H1 125.5 . .
N2 C1 H1 124.7 . .
C1 C2 N1 106.4(2) . .
C1 C2 H2 126.7 . .
N1 C2 H2 126.9 . .
N2 C3 N1 112.1(2) . .
N2 C3 H3A 123.9 . .
N1 C3 H3A 124.0 . .
N1 C4 C5 114.5(2) . .
N1 C4 H4A 108.5 . .
C5 C4 H4A 108.9 . .
N1 C4 H4B 108.8 . .
C5 C4 H4B 108.4 . .
H4A C4 H4B 107.5 . .
N5 C5 C6 108.1(2) . .
N5 C5 C4 121.5(2) . .
C6 C5 C4 129.8(2) . .
N3 C6 C5 104.7(2) . .
N3 C6 H6 134.5 . .
C5 C6 H6 120.8 . .
N3 C7 C8 111.4(2) . .
N3 C7 H7A 109.0 . .
C8 C7 H7A 108.8 . .
N3 C7 H7B 109.8 . .
C8 C7 H7B 109.7 . .
H7A C7 H7B 108.0 . .
O2 C8 O1 125.8(2) . .
O2 C8 C7 118.4(2) . .
O1 C8 C7 115.9(2) . .
O3 Co1 O3 180 . 2_657
O3 Co1 O4 87.59(9) . 2_657
O3 Co1 O4 92.41(9) 2_657 2_657
O3 Co1 O4 92.41(9) . .
O3 Co1 O4 87.59(9) 2_657 .
O4 Co1 O4 180 2_657 .
O3 Co1 N2 89.73(8) . 2_657
O3 Co1 N2 90.27(8) 2_657 2_657
O4 Co1 N2 91.39(8) 2_657 2_657
O4 Co1 N2 88.61(8) . 2_657
O3 Co1 N2 90.27(8) . .
O3 Co1 N2 89.73(8) 2_657 .
O4 Co1 N2 88.61(8) 2_657 .
O4 Co1 N2 91.39(8) . .
N2 Co1 N2 180 2_657 .
C3 N1 C2 106.9(2) . .
C3 N1 C4 126.3(2) . .
C2 N1 C4 126.8(2) . .
C3 N2 C1 104.7(2) . .
C3 N2 Co1 128.02(17) . .
C1 N2 Co1 127.05(16) . .
C6 N3 N4 111.4(2) . .
C6 N3 C7 129.4(2) . .
N4 N3 C7 118.2(2) . .
N5 N4 N3 106.5(2) . .
N4 N5 C5 109.3(2) . .
Co1 O3 H3W 127.3(15) . .
Co1 O3 H3WA 120(2) . .
H3W O3 H3WA 109(3) . .
Co1 O4 H4W 120(2) . .
Co1 O4 H4WA 119(3) . .
H4W O4 H4WA 107(3) . .
H9W O9 H9WA 113(4) . .

loop_
_geom_bond_atom_site_label_1
_geom_bond_atom_site_label_2
_geom_bond_distance
_geom_bond_site_symmetry_2
C1 C2 1.360(4) .
C1 N2 1.371(3) .
C1 H1 0.9300 .
C2 N1 1.362(3) .
C2 H2 0.9293 .
C3 N2 1.325(3) .
C3 N1 1.338(3) .
C3 H3A 0.9295 .
C4 N1 1.475(3) .
C4 C5 1.493(4) .
C4 H4A 0.9686 .
C4 H4B 0.9696 .
C5 N5 1.358(3) .
C5 C6 1.367(3) .
C6 N3 1.341(3) .
C6 H6 0.9487 .
C7 N3 1.457(3) .
C7 C8 1.534(3) .
C7 H7A 0.9674 .
C7 H7B 0.9670 .
C8 O2 1.240(3) .
C8 O1 1.249(3) .
Co1 O3 2.0973(19) .
Co1 O3 2.0973(19) 2_657
Co1 O4 2.1195(19) 2_657
Co1 O4 2.1195(19) .
Co1 N2 2.148(2) 2_657
Co1 N2 2.148(2) .
N3 N4 1.343(3) .
N4 N5 1.315(3) .
O3 H3W 1.07(3) .
O3 H3WA 0.79(3) .
O4 H4W 0.84(4) .
O4 H4WA 0.82(4) .
O9 H9W 0.89(4) .
O9 H9WA 1.02(5) .

loop_
_geom_hbond_atom_site_label_D
_geom_hbond_atom_site_label_H
_geom_hbond_atom_site_label_A
_geom_hbond_distance_DH
_geom_hbond_distance_HA
_geom_hbond_distance_DA
_geom_hbond_angle_DHA
_geom_hbond_site_symmetry_A
O9 H9W O2 0.89(4) 1.98(4) 2.847(3) 164(4) .
O9 H9WA N4 1.02(5) 2.59(5) 3.507(4) 149(4) 2_666
O9 H9WA N5 1.02(5) 1.82(5) 2.838(3) 176(4) 2_666
O4 H4WA O1 0.82(4) 1.93(4) 2.728(3) 162(4) 2_566
O4 H4W O1 0.84(4) 1.94(4) 2.764(3) 171(3) 1_546
O3 H3WA O2 0.79(3) 1.95(3) 2.740(3) 176(3) 2_666
O3 H3W O9 1.07(3) 1.60(3) 2.651(3) 169(2) 1_556

loop_
_geom_torsion_atom_site_label_1
_geom_torsion_atom_site_label_2
_geom_torsion_atom_site_label_3
_geom_torsion_atom_site_label_4
_geom_torsion
_geom_torsion_site_symmetry_1
N2 C1 C2 N1 0.7(3) .
N1 C4 C5 N5 70.6(3) .
N1 C4 C5 C6 -119.1(3) .
N5 C5 C6 N3 -0.1(3) .
C4 C5 C6 N3 -171.4(3) .
N3 C7 C8 O2 26.4(3) .
N3 C7 C8 O1 -154.0(2) .
N2 C3 N1 C2 -0.1(3) .
N2 C3 N1 C4 -178.4(2) .
C1 C2 N1 C3 -0.4(3) .
C1 C2 N1 C4 177.9(2) .
C5 C4 N1 C3 -85.4(3) .
C5 C4 N1 C2 96.7(3) .
N1 C3 N2 C1 0.6(3) .
N1 C3 N2 Co1 175.61(16) .
C2 C1 N2 C3 -0.8(3) .
C2 C1 N2 Co1 -175.91(19) .
O3 Co1 N2 C3 21.8(2) .
O3 Co1 N2 C3 -158.2(2) 2_657
O4 Co1 N2 C3 -65.8(2) 2_657
O4 Co1 N2 C3 114.2(2) .
N2 Co1 N2 C3 -93(100) 2_657
O3 Co1 N2 C1 -164.2(2) .
O3 Co1 N2 C1 15.8(2) 2_657
O4 Co1 N2 C1 108.2(2) 2_657
O4 Co1 N2 C1 -71.8(2) .
N2 Co1 N2 C1 81(100) 2_657
C5 C6 N3 N4 0.3(3) .
C5 C6 N3 C7 168.8(2) .
C8 C7 N3 C6 -82.1(3) .
C8 C7 N3 N4 85.8(3) .
C6 N3 N4 N5 -0.4(3) .
C7 N3 N4 N5 -170.4(2) .
N3 N4 N5 C5 0.3(3) .
C6 C5 N5 N4 -0.2(3) .
C4 C5 N5 N4 172.0(2) .
